data_4323204
loop_
_publ_author_name
'Zuowei Xie'
'Chi-Wing Tsang'
'Eric Tung-Po Sze'
'Qingchuan Yang'
'Dominic T. W. Chan'
'Thomas C. W. Mak'

_publ_section_title
;
 Highly Chlorinated, Brominated, and Iodinated Icosahedral Carborane
 Anions: 1-H-CB11X11-, 1-CH3-CB11X11- (X = Cl, Br, I); 1-Br-CB11Br11-
;
_journal_name_full 'Inorganic Chemistry'
_journal_page_first 6444
_journal_page_last 6451
_journal_paper_doi 10.1021/ic9805628
_journal_volume 37
_journal_year 1998
_chemical_formula_sum 'C H B11 Br11 Cs'
_chemical_formula_weight 1143.85
_chemical_name_systematic
; 
 ? 
;
_space_group_IT_number 146
_symmetry_cell_setting rhombohedral
_symmetry_space_group_name_Hall 'R 3'
_symmetry_space_group_name_H-M 'R 3 :H'
_atom_sites_solution_hydrogens geom
_atom_sites_solution_primary direct
_atom_sites_solution_secondary difmap
_audit_creation_method SHELXL
_cell_angle_alpha 90.00
_cell_angle_beta 90.00
_cell_angle_gamma 120.00
_cell_formula_units_Z 3
_cell_length_a 9.8243(14)
_cell_length_b 9.8243(14)
_cell_length_c 22.098(4)
_cell_measurement_temperature 296(2)
_cell_volume 1847.1(5)
_computing_structure_refinement 'SHELXL-93 (Sheldrick, 1993)'
_computing_structure_solution 'SHELXS-86 (Sheldrick, 1990)'
_diffrn_ambient_temperature 293(2)
_diffrn_measurement_device 'Rigaku AFC7R '
_diffrn_radiation_monochromator graphite
_diffrn_radiation_source 'fine-focus sealed tube'
_diffrn_radiation_type MoK\a
_diffrn_radiation_wavelength 0.71073
_diffrn_reflns_av_R_equivalents 0.0664
_diffrn_reflns_av_sigmaI/netI 0.0682
_diffrn_reflns_limit_h_max 11
_diffrn_reflns_limit_h_min -11
_diffrn_reflns_limit_k_max 11
_diffrn_reflns_limit_k_min -9
_diffrn_reflns_limit_l_max 16
_diffrn_reflns_limit_l_min -26
_diffrn_reflns_number 2297
_diffrn_reflns_theta_max 25.00
_diffrn_reflns_theta_min 2.57
_diffrn_standards_interval_count 97
_diffrn_standards_number 3
_exptl_absorpt_coefficient_mu 19.338
_exptl_absorpt_correction_T_max 1.000
_exptl_absorpt_correction_T_min 0.418
_exptl_absorpt_correction_type Semi-empirical
_exptl_crystal_colour colorless
_exptl_crystal_density_diffrn 3.085
_exptl_crystal_description Prism
_exptl_crystal_F_000 1506
_exptl_crystal_size_max 0.52
_exptl_crystal_size_mid 0.38
_exptl_crystal_size_min 0.27
_refine_diff_density_max 0.825
_refine_diff_density_min -0.483
_refine_diff_density_rms 0.118
_refine_ls_abs_structure_details 'Flack H D (1983), Acta Cryst. A39, 876-881'
_refine_ls_abs_structure_Flack 0.28(5)
_refine_ls_extinction_coef 0.00206(4)
_refine_ls_extinction_expression Fc^*^=kFc[1+0.001xFc^2^\l^3^/sin(2\q)]^-1/4^
_refine_ls_extinction_method SHELXL
_refine_ls_goodness_of_fit_all 1.024
_refine_ls_goodness_of_fit_obs 1.091
_refine_ls_matrix_type full
_refine_ls_number_parameters 82
_refine_ls_number_reflns 1136
_refine_ls_number_restraints 7
_refine_ls_restrained_S_all 1.096
_refine_ls_restrained_S_obs 1.088
_refine_ls_R_factor_all 0.0693
_refine_ls_R_factor_obs 0.0343
_refine_ls_shift/esd_max 0.546
_refine_ls_shift/esd_mean 0.045
_refine_ls_structure_factor_coef Fsqd
_refine_ls_weighting_details 'w=1/[\s^2^(Fo^2^)+(0.0210P)^2^+6.0101P] where P=(Fo^2^+2Fc^2^)/3'
_refine_ls_weighting_scheme calc
_refine_ls_wR_factor_all 0.0877
_refine_ls_wR_factor_obs 0.0727
_reflns_number_observed 813
_reflns_number_total 1148
_reflns_observed_criterion >2sigma(I)
_cod_data_source_file ic9805628_3.cif
_cod_data_source_block Cs[5]
_cod_depositor_comments
;
The following automatic conversions were performed:

'_symmetry_cell_setting' value 'Rhombohedral' changed to
'rhombohedral' according to the built-in table from CIF Core
dictionary named 'cif_core.dic' version 2.4.1 from 2010-06-29.

Automatic conversion script
Id: cif_fix_values 1673 2011-04-08 12:14:43Z adriana 

The following automatic conversions were performed:

'_refine_ls_weighting_scheme' value 'calc
w=1/[\s^2^(Fo^2^)+(0.0210P)^2^+6.0101P] where P=(Fo^2^+2Fc^2^)/3' was
changed to 'calc'. New tag '_refine_ls_weighting_details' was
created. The value of the new tag was set to
'w=1/[\s^2^(Fo^2^)+(0.0210P)^2^+6.0101P] where P=(Fo^2^+2Fc^2^)/3'.

Automatic conversion script
Id: cif_fix_values 3143 2015-03-26 13:38:13Z robertas 
;
_cod_original_sg_symbol_H-M 'R 3'
_cod_database_code 4323204

loop_
_symmetry_equiv_pos_as_xyz
'x, y, z'
'-y, x-y, z'
'-x+y, -x, z'
'x+2/3, y+1/3, z+1/3'
'-y+2/3, x-y+1/3, z+1/3'
'-x+y+2/3, -x+1/3, z+1/3'
'x+1/3, y+2/3, z+2/3'
'-y+1/3, x-y+2/3, z+2/3'
'-x+y+1/3, -x+2/3, z+2/3'

loop_
_atom_site_aniso_label
_atom_site_aniso_U_11
_atom_site_aniso_U_22
_atom_site_aniso_U_33
_atom_site_aniso_U_23
_atom_site_aniso_U_13
_atom_site_aniso_U_12
Br1 0.0355(2) 0.0567(3) 0.0517(3) -0.0100(3) -0.0085(2) 0.0055(2)
Br2 0.0582(2) 0.0632(3) 0.0481(3) 0.0027(2) -0.0155(2) 0.0328(2)
Br3 0.0634(3) 0.0353(2) 0.0549(4) -0.0009(2) -0.0004(3) 0.0270(2)
Br4 0.0483(3) 0.0579(3) 0.0329(3) 0.0078(2) 0.0069(2) 0.0221(2)
B1 0.102(3) 0.057(2) 0.074(4) 0.011(3) 0.055(3) 0.054(2)
B2 0.052(2) 0.007(2) 0.063(3) 0.010(2) 0.011(3) 0.0093(15)
B3 0.042(2) 0.0000(12) 0.028(2) 0.0220(14) 0.022(2) 0.0071(12)
B4 0.038(3) 0.030(2) 0.013(2) 0.014(2) 0.006(2) 0.001(2)
Cs1 0.0648(4) 0.0648(4) 0.0484(6) 0.000 0.000 0.0324(2)
Cs2 0.0696(5) 0.0696(5) 0.0875(11) 0.000 0.000 0.0348(3)

loop_
_atom_site_label
_atom_site_type_symbol
_atom_site_fract_x
_atom_site_fract_y
_atom_site_fract_z
_atom_site_U_iso_or_equiv
_atom_site_thermal_displace_type
_atom_site_occupancy
_atom_site_calc_flag
_atom_site_refinement_flags
_atom_site_disorder_group
Br1 Br 0.93105(6) 0.37021(6) -0.21385(2) 0.0558(2) Uani 0.9101(5) d PD .
Br2 Br 1.15071(6) 0.72899(7) -0.31228(2) 0.0554(2) Uani 0.9101(5) d PD .
Br3 Br 1.22580(6) 0.26301(5) -0.14948(2) 0.0501(2) Uani 0.9101(5) d PD .
Br4 Br 1.08911(6) 0.48223(6) -0.05077(2) 0.0484(2) Uani 0.9101(5) d PD .
B1 B 1.1425(4) 0.5289(6) -0.1953(3) 0.072(2) Uani 1 d D .
B2 B 1.2433(4) 0.6986(4) -0.2407(2) 0.043(2) Uani 1 d D .
B3 B 1.2835(5) 0.4781(3) -0.1663(2) 0.0250(13) Uani 1 d D .
B4 B 1.2215(5) 0.5839(5) -0.11965(14) 0.034(2) Uani 1 d D .
Cs1 Cs 0.6667 1.3333 0.05388(6) 0.0593(3) Uani 0.50 d SP .
Cs2 Cs 0.6667 1.3333 -0.08317(8) 0.0756(5) Uani 0.50 d SP .

loop_
_atom_type_symbol
_atom_type_description
_atom_type_scat_dispersion_real
_atom_type_scat_dispersion_imag
_atom_type_scat_source
C C 0.0033 0.0016 'International Tables Vol C Tables 4.2.6.8 and 6.1.1.4'
H H 0.0000 0.0000 'International Tables Vol C Tables 4.2.6.8 and 6.1.1.4'
B B 0.0013 0.0007 'International Tables Vol C Tables 4.2.6.8 and 6.1.1.4'
Br Br -0.2901 2.4595 'International Tables Vol C Tables 4.2.6.8 and 6.1.1.4'
Cs Cs -0.3680 2.1192 'International Tables Vol C Tables 4.2.6.8 and 6.1.1.4'

loop_
_geom_angle_atom_site_label_1
_geom_angle_atom_site_label_2
_geom_angle_atom_site_label_3
_geom_angle
_geom_angle_site_symmetry_1
_geom_angle_site_symmetry_3
_geom_angle_publ_flag
B1 Br1 Cs2 109.2(2) . 1_545 ?
B1 Br1 Cs1 101.3(2) . 7_534 ?
Cs2 Br1 Cs1 124.87(2) 1_545 7_534 ?
B2 Br2 Cs1 109.91(14) . 7_544 ?
B3 Br3 Cs1 110.75(13) . 7_534 ?
B3 Br3 Cs2 99.77(13) . 1_645 ?
Cs1 Br3 Cs2 124.99(2) 7_534 1_645 ?
B4 Br4 Cs2 112.56(13) . 1_545 ?
B3 B1 B2 59.2(3) 3_775 . ?
B3 B1 B2 109.0(3) 3_775 2_755 ?
B2 B1 B2 63.2(3) . 2_755 ?
B3 B1 B3 107.3(3) 3_775 . ?
B2 B1 B3 108.5(3) . . ?
B2 B1 B3 57.9(2) 2_755 . ?
B3 B1 B4 59.7(3) 3_775 . ?
B2 B1 B4 106.8(3) . . ?
B2 B1 B4 105.4(3) 2_755 . ?
B3 B1 B4 58.8(3) . . ?
B3 B1 Br1 123.8(3) 3_775 . ?
B2 B1 Br1 121.0(3) . . ?
B2 B1 Br1 119.5(3) 2_755 . ?
B3 B1 Br1 121.3(3) . . ?
B4 B1 Br1 124.7(3) . . ?
B3 B2 B1 60.5(3) 3_775 . ?
B3 B2 B1 61.4(3) 3_775 3_775 ?
B1 B2 B1 109.3(4) . 3_775 ?
B3 B2 B2 106.9(2) 3_775 3_775 ?
B1 B2 B2 107.6(3) . 3_775 ?
B1 B2 B2 57.6(3) 3_775 3_775 ?
B3 B2 B2 107.0(2) 3_775 2_755 ?
B1 B2 B2 59.2(3) . 2_755 ?
B1 B2 B2 106.3(2) 3_775 2_755 ?
B2 B2 B2 60.0 3_775 2_755 ?
B3 B2 Br2 125.8(3) 3_775 . ?
B1 B2 Br2 121.9(2) . . ?
B1 B2 Br2 123.4(3) 3_775 . ?
B2 B2 Br2 119.71(14) 3_775 . ?
B2 B2 Br2 119.1(2) 2_755 . ?
B2 B3 B4 109.1(3) 2_755 . ?
B2 B3 B1 60.3(2) 2_755 2_755 ?
B4 B3 B1 107.7(2) . 2_755 ?
B2 B3 B4 108.8(2) 2_755 2_755 ?
B4 B3 B4 57.5(3) . 2_755 ?
B1 B3 B4 61.3(3) 2_755 2_755 ?
B2 B3 B1 60.7(2) 2_755 . ?
B4 B3 B1 60.6(3) . . ?
B1 B3 B1 108.5(3) 2_755 . ?
B4 B3 B1 106.6(3) 2_755 . ?
B2 B3 Br3 120.8(3) 2_755 . ?
B4 B3 Br3 122.0(2) . . ?
B1 B3 Br3 121.3(3) 2_755 . ?
B4 B3 Br3 122.4(3) 2_755 . ?
B1 B3 Br3 121.7(2) . . ?
B4 B4 B4 60.0 3_775 2_755 ?
B4 B4 B3 109.4(3) 3_775 . ?
B4 B4 B3 61.5(3) 2_755 . ?
B4 B4 B3 61.1(3) 3_775 3_775 ?
B4 B4 B3 109.0(3) 2_755 3_775 ?
B3 B4 B3 108.1(3) . 3_775 ?
B4 B4 B1 108.7(2) 3_775 . ?
B4 B4 B1 109.8(2) 2_755 . ?
B3 B4 B1 60.6(3) . . ?
B3 B4 B1 59.0(3) 3_775 . ?
B4 B4 Br4 122.6(2) 3_775 . ?
B4 B4 Br4 121.4(3) 2_755 . ?
B3 B4 Br4 119.7(3) . . ?
B3 B4 Br4 121.9(3) 3_775 . ?
B1 B4 Br4 119.9(2) . . ?
Cs2 Cs1 Br2 78.72(2) . 4_455 ?
Cs2 Cs1 Br2 78.72(2) . 5_665 ?
Br2 Cs1 Br2 116.270(13) 4_455 5_665 ?
Cs2 Cs1 Br2 78.72(2) . 6_575 ?
Br2 Cs1 Br2 116.270(13) 4_455 6_575 ?
Br2 Cs1 Br2 116.268(13) 5_665 6_575 ?
Cs2 Cs1 Br3 139.86(2) . 6_675 ?
Br2 Cs1 Br3 62.22(2) 4_455 6_675 ?
Br2 Cs1 Br3 125.58(2) 5_665 6_675 ?
Br2 Cs1 Br3 109.45(2) 6_575 6_675 ?
Cs2 Cs1 Br3 139.86(2) . 4_465 ?
Br2 Cs1 Br3 109.45(2) 4_455 4_465 ?
Br2 Cs1 Br3 62.22(2) 5_665 4_465 ?
Br2 Cs1 Br3 125.58(2) 6_575 4_465 ?
Br3 Cs1 Br3 67.87(3) 6_675 4_465 ?
Cs2 Cs1 Br3 139.86(2) . 5 ?
Br2 Cs1 Br3 125.58(2) 4_455 5 ?
Br2 Cs1 Br3 109.45(2) 5_665 5 ?
Br2 Cs1 Br3 62.22(2) 6_575 5 ?
Br3 Cs1 Br3 67.87(3) 6_675 5 ?
Br3 Cs1 Br3 67.87(3) 4_465 5 ?
Cs2 Cs1 Br1 109.84(2) . 6_675 ?
Br2 Cs1 Br1 56.365(10) 4_455 6_675 ?
Br2 Cs1 Br1 77.598(10) 5_665 6_675 ?
Br2 Cs1 Br1 165.43(2) 6_575 6_675 ?
Br3 Cs1 Br1 56.32(2) 6_675 6_675 ?
Br3 Cs1 Br1 55.203(15) 4_465 6_675 ?
Br3 Cs1 Br1 110.30(3) 5 6_675 ?
Cs2 Cs1 Br1 109.84(2) . 5 ?
Br2 Cs1 Br1 77.598(10) 4_455 5 ?
Br2 Cs1 Br1 165.43(2) 5_665 5 ?
Br2 Cs1 Br1 56.364(10) 6_575 5 ?
Br3 Cs1 Br1 55.203(15) 6_675 5 ?
Br3 Cs1 Br1 110.30(3) 4_465 5 ?
Br3 Cs1 Br1 56.32(2) 5 5 ?
Br1 Cs1 Br1 109.10(2) 6_675 5 ?
Cs2 Cs1 Br1 109.84(2) . 4_465 ?
Br2 Cs1 Br1 165.43(2) 4_455 4_465 ?
Br2 Cs1 Br1 56.364(10) 5_665 4_465 ?
Br2 Cs1 Br1 77.597(10) 6_575 4_465 ?
Br3 Cs1 Br1 110.30(3) 6_675 4_465 ?
Br3 Cs1 Br1 56.32(2) 4_465 4_465 ?
Br3 Cs1 Br1 55.202(15) 5 4_465 ?
Br1 Cs1 Br1 109.10(2) 6_675 4_465 ?
Br1 Cs1 Br1 109.10(2) 5 4_465 ?
Cs1 Cs2 Br4 78.89(3) . 1_565 ?
Cs1 Cs2 Br4 78.89(3) . 3_675 ?
Br4 Cs2 Br4 116.38(2) 1_565 3_675 ?
Cs1 Cs2 Br4 78.89(3) . 2_665 ?
Br4 Cs2 Br4 116.38(2) 1_565 2_665 ?
Br4 Cs2 Br4 116.38(2) 3_675 2_665 ?
Cs1 Cs2 Br1 139.84(2) . 1_565 ?
Br4 Cs2 Br1 62.00(2) 1_565 1_565 ?
Br4 Cs2 Br1 109.45(2) 3_675 1_565 ?
Br4 Cs2 Br1 125.33(3) 2_665 1_565 ?
Cs1 Cs2 Br1 139.84(2) . 3_675 ?
Br4 Cs2 Br1 125.33(3) 1_565 3_675 ?
Br4 Cs2 Br1 62.00(2) 3_675 3_675 ?
Br4 Cs2 Br1 109.45(2) 2_665 3_675 ?
Br1 Cs2 Br1 67.90(3) 1_565 3_675 ?
Cs1 Cs2 Br1 139.84(2) . 2_665 ?
Br4 Cs2 Br1 109.45(2) 1_565 2_665 ?
Br4 Cs2 Br1 125.33(3) 3_675 2_665 ?
Br4 Cs2 Br1 62.00(2) 2_665 2_665 ?
Br1 Cs2 Br1 67.90(3) 1_565 2_665 ?
Br1 Cs2 Br1 67.90(3) 3_675 2_665 ?
Cs1 Cs2 Br3 109.98(2) . 2_655 ?
Br4 Cs2 Br3 77.158(12) 1_565 2_655 ?
Br4 Cs2 Br3 56.717(12) 3_675 2_655 ?
Br4 Cs2 Br3 165.60(3) 2_665 2_655 ?
Br1 Cs2 Br3 54.93(2) 1_565 2_655 ?
Br1 Cs2 Br3 56.38(2) 3_675 2_655 ?
Br1 Cs2 Br3 110.17(4) 2_665 2_655 ?
Cs1 Cs2 Br3 109.98(2) . 3_785 ?
Br4 Cs2 Br3 56.717(12) 1_565 3_785 ?
Br4 Cs2 Br3 165.60(3) 3_675 3_785 ?
Br4 Cs2 Br3 77.158(12) 2_665 3_785 ?
Br1 Cs2 Br3 56.38(2) 1_565 3_785 ?
Br1 Cs2 Br3 110.17(4) 3_675 3_785 ?
Br1 Cs2 Br3 54.93(2) 2_665 3_785 ?
Br3 Cs2 Br3 108.96(2) 2_655 3_785 ?
Cs1 Cs2 Br3 109.98(2) . 1_465 ?
Br4 Cs2 Br3 165.60(3) 1_565 1_465 ?
Br4 Cs2 Br3 77.158(12) 3_675 1_465 ?
Br4 Cs2 Br3 56.717(12) 2_665 1_465 ?
Br1 Cs2 Br3 110.17(4) 1_565 1_465 ?
Br1 Cs2 Br3 54.93(2) 3_675 1_465 ?
Br1 Cs2 Br3 56.38(2) 2_665 1_465 ?
Br3 Cs2 Br3 108.96(2) 2_655 1_465 ?
Br3 Cs2 Br3 108.96(2) 3_785 1_465 ?

loop_
_geom_bond_atom_site_label_1
_geom_bond_atom_site_label_2
_geom_bond_distance
_geom_bond_site_symmetry_2
_geom_bond_publ_flag
Br1 B1 1.917(3) . ?
Br1 Cs2 3.7783(15) 1_545 ?
Br1 Cs1 4.2724(10) 7_534 ?
Br2 B2 1.922(4) . ?
Br2 Cs1 3.7080(9) 7_544 ?
Br3 B3 1.930(3) . ?
Br3 Cs1 3.7571(12) 7_534 ?
Br3 Cs2 4.2885(10) 1_645 ?
Br4 B4 1.925(3) . ?
Br4 Cs2 3.7156(8) 1_545 ?
B1 B3 1.768(7) 3_775 ?
B1 B2 1.764(6) . ?
B1 B2 1.795(6) 2_755 ?
B1 B3 1.808(8) . ?
B1 B4 1.809(7) . ?
B2 B3 1.744(6) 3_775 ?
B2 B1 1.795(6) 3_775 ?
B2 B2 1.864(8) 3_775 ?
B2 B2 1.864(8) 2_755 ?
B3 B2 1.744(6) 2_755 ?
B3 B4 1.775(7) . ?
B3 B1 1.768(7) 2_755 ?
B3 B4 1.782(6) 2_755 ?
B4 B4 1.710(6) 3_775 ?
B4 B4 1.710(6) 2_755 ?
B4 B3 1.782(6) 3_775 ?
Cs1 Cs2 3.029(2) . ?
Cs1 Br2 3.7080(9) 4_455 ?
Cs1 Br2 3.7080(9) 5_665 ?
Cs1 Br2 3.7080(9) 6_575 ?
Cs1 Br3 3.7571(12) 6_675 ?
Cs1 Br3 3.7571(12) 4_465 ?
Cs1 Br3 3.7571(12) 5 ?
Cs1 Br1 4.2723(10) 6_675 ?
Cs1 Br1 4.2723(10) 5 ?
Cs1 Br1 4.2724(10) 4_465 ?
Cs2 Br4 3.7156(8) 1_565 ?
Cs2 Br4 3.7156(8) 3_675 ?
Cs2 Br4 3.7156(8) 2_665 ?
Cs2 Br1 3.7783(15) 1_565 ?
Cs2 Br1 3.7783(15) 3_675 ?
Cs2 Br1 3.7783(15) 2_665 ?
Cs2 Br3 4.2885(10) 2_655 ?
Cs2 Br3 4.2885(10) 3_785 ?
Cs2 Br3 4.2885(10) 1_465 ?
